data_2216775
loop_
_publ_author_name
'S. Athimoolam'
'R. Ranjith Kumar'
'K. Vijaya'
'R. Sayee Kannan'
'S. Perumal'

_publ_section_title
5''-(4-Chlorobenzylidene)-4'-(4-chlorophenyl)-1''-methyl-5'-phenylacenaphthene-1-spiro-2'-pyrrolidine-3'-spiro-3''-piperidine-2,4''-dione
_journal_coeditor_code SJ2401
_journal_issue 12
_journal_name_full 'Acta Crystallographica Section E'
_journal_page_first o4635
_journal_page_last o4636
_journal_paper_doi 10.1107/S1600536807055109
_journal_volume 63
_journal_year 2007
_chemical_formula_iupac 'C39 H30 Cl2 N2 O2'
_chemical_formula_moiety 'C39 H30 Cl2 N2 O2'
_chemical_formula_sum 'C39 H30 Cl2 N2 O2'
_chemical_formula_weight 629.55
_chemical_melting_point 190
_chemical_name_common 1-spiro-2'-pyrrolidine-3'-spiro-3''-piperidine-2,4''-dione
_chemical_name_systematic
;
4-(4-Chlorophenyl)-5-phenylpyrrolo-(spiro[2.2'']-acenaphthene-
 1''-one)-spiro[3.3']-5'-(4-chlorophenylmethylidene)-1'-
 methyltetrahydro-4'-(1H)-pyridinone
;
_space_group_IT_number 2
_symmetry_cell_setting triclinic
_symmetry_space_group_name_Hall '-P 1'
_symmetry_space_group_name_H-M 'P -1'
_atom_sites_solution_hydrogens geom
_atom_sites_solution_primary direct
_atom_sites_solution_secondary difmap
_audit_creation_method SHELXTL/PC
_cell_angle_alpha 76.025(11)
_cell_angle_beta 75.445(9)
_cell_angle_gamma 76.220(8)
_cell_formula_units_Z 2
_cell_length_a 9.5567(6)
_cell_length_b 12.0442(11)
_cell_length_c 14.8593(15)
_cell_measurement_reflns_used 25
_cell_measurement_temperature 293(2)
_cell_measurement_theta_max 14.26
_cell_measurement_theta_min 10.27
_cell_volume 1577.5(3)
_computing_cell_refinement 'CAD4 Express (Enraf--Nonius, 1994)'
_computing_data_collection 'CAD4 Express (Enraf--Nonius, 1994)'
_computing_data_reduction 'XCAD4 (Harms & Wocadlo, 1995)'
_computing_molecular_graphics
;
ORTEP-3  (Farrugia, 1997) and PLATON (Spek, 2003)
;
_computing_publication_material 'SHELXTL/PC (Bruker, 2000)'
_computing_structure_refinement 'SHELXTL/PC (Bruker, 2000)'
_computing_structure_solution 'SHELXTL/PC (Bruker, 2000)'
_diffrn_ambient_temperature 293(2)
_diffrn_measured_fraction_theta_full 0.997
_diffrn_measured_fraction_theta_max 0.997
_diffrn_measurement_device_type 'Nonius MACH3'
_diffrn_measurement_method \w-2\q
_diffrn_radiation_monochromator graphite
_diffrn_radiation_source 'fine-focus sealed tube'
_diffrn_radiation_type MoK\a
_diffrn_radiation_wavelength 0.71073
_diffrn_reflns_av_R_equivalents 0.0264
_diffrn_reflns_av_sigmaI/netI 0.0371
_diffrn_reflns_limit_h_max 11
_diffrn_reflns_limit_h_min -1
_diffrn_reflns_limit_k_max 14
_diffrn_reflns_limit_k_min -14
_diffrn_reflns_limit_l_max 17
_diffrn_reflns_limit_l_min -17
_diffrn_reflns_number 6631
_diffrn_reflns_theta_full 25.0
_diffrn_reflns_theta_max 24.99
_diffrn_reflns_theta_min 2.06
_diffrn_standards_decay_% 0
_diffrn_standards_interval_time 60
_diffrn_standards_number 3
_exptl_absorpt_coefficient_mu 0.244
_exptl_absorpt_correction_T_max 0.9732
_exptl_absorpt_correction_T_min 0.9465
_exptl_absorpt_correction_type psi-scan
_exptl_absorpt_process_details '(North et al., 1968)'
_exptl_crystal_colour 'pale yellow'
_exptl_crystal_density_diffrn 1.325
_exptl_crystal_density_method 'not measured'
_exptl_crystal_description block
_exptl_crystal_F_000 656
_exptl_crystal_size_max 0.24
_exptl_crystal_size_mid 0.15
_exptl_crystal_size_min 0.14
_refine_diff_density_max 0.358
_refine_diff_density_min -0.286
_refine_ls_extinction_method none
_refine_ls_goodness_of_fit_ref 1.015
_refine_ls_hydrogen_treatment constr
_refine_ls_matrix_type full
_refine_ls_number_parameters 406
_refine_ls_number_reflns 5538
_refine_ls_number_restraints 0
_refine_ls_restrained_S_all 1.015
_refine_ls_R_factor_all 0.0929
_refine_ls_R_factor_gt 0.0484
_refine_ls_shift/su_max <0.001
_refine_ls_shift/su_mean <0.001
_refine_ls_structure_factor_coef Fsqd
_refine_ls_weighting_details
;
calc w=1/[\s\^2\^(Fo\^2\^)+(0.0646P)\^2\^+0.6033P] where
 P=(Fo\^2\^+2Fc\^2\^)/3
;
_refine_ls_weighting_scheme calc
_refine_ls_wR_factor_gt 0.1192
_refine_ls_wR_factor_ref 0.1424
_reflns_number_gt 3434
_reflns_number_total 5538
_reflns_threshold_expression I>2\s(I)
_cod_data_source_file sj2401.cif
_cod_data_source_block I
_cod_database_code 2216775
_cod_database_fobs_code 2216775

loop_
_symmetry_equiv_pos_as_xyz
'x, y, z'
'-x, -y, -z'

loop_
_atom_site_type_symbol
_atom_site_label
_atom_site_fract_x
_atom_site_fract_y
_atom_site_fract_z
_atom_site_U_iso_or_equiv
_atom_site_adp_type
_atom_site_calc_flag
_atom_site_refinement_flags
_atom_site_occupancy
Cl Cl1 0.39281(11) 0.66064(7) 0.25272(8) 0.0971(3) Uani d . 1
Cl Cl2 0.66042(13) -0.41648(10) -0.12138(9) 0.1138(4) Uani d . 1
O O1 0.8216(2) 0.13701(16) 0.10490(13) 0.0599(5) Uani d . 1
O O2 0.6391(3) -0.11023(17) 0.46785(14) 0.0694(6) Uani d . 1
N N2 0.5209(2) -0.03202(17) 0.29297(15) 0.0486(5) Uani d . 1
N N1 0.8833(3) 0.01394(18) 0.37587(17) 0.0608(6) Uani d . 1
H H1N 0.9614 -0.0209 0.3972 0.073 Uiso calc R 1
C C15 0.7150(3) 0.07564(19) 0.26833(17) 0.0439(6) Uani d . 1
C C7 0.7663(3) 0.1783(2) 0.28857(18) 0.0460(6) Uani d . 1
H H7 0.8590 0.1876 0.2434 0.055 Uiso calc R 1
C C20 0.7480(3) 0.0734(2) 0.16348(18) 0.0448(6) Uani d . 1
C C6 0.6653(3) 0.2963(2) 0.27850(18) 0.0453(6) Uani d . 1
C C22 0.7278(3) -0.1436(2) 0.01626(18) 0.0491(6) Uani d . 1
C C24 0.5669(3) -0.2443(2) -0.0226(2) 0.0587(7) Uani d . 1
H H24 0.4724 -0.2546 -0.0197 0.070 Uiso calc R 1
C C19 0.6821(3) -0.0111(2) 0.13483(17) 0.0440(6) Uani d . 1
C C21 0.7584(3) -0.0567(2) 0.05952(19) 0.0502(6) Uani d . 1
H H21 0.8448 -0.0290 0.0297 0.060 Uiso calc R 1
C C18 0.5404(3) -0.0415(2) 0.19504(18) 0.0524(7) Uani d . 1
H H18A 0.4593 0.0098 0.1690 0.063 Uiso calc R 1
H H18B 0.5373 -0.1206 0.1928 0.063 Uiso calc R 1
C C39 0.8791(3) -0.2214(2) 0.2780(2) 0.0535(7) Uani d . 1
C C4 0.6137(4) 0.4930(2) 0.1905(2) 0.0618(8) Uani d . 1
H H4 0.6370 0.5491 0.1368 0.074 Uiso calc R 1
C C38 0.9203(3) -0.1123(2) 0.26017(19) 0.0515(7) Uani d . 1
C C16 0.5501(3) 0.0771(2) 0.30363(19) 0.0480(6) Uani d . 1
H H16A 0.5211 0.0845 0.3696 0.058 Uiso calc R 1
H H16B 0.4946 0.1427 0.2669 0.058 Uiso calc R 1
C C28 0.8110(3) -0.0362(2) 0.32360(18) 0.0489(6) Uani d . 1
C C1 0.5444(3) 0.3265(2) 0.3482(2) 0.0564(7) Uani d . 1
H H1 0.5195 0.2708 0.4018 0.068 Uiso calc R 1
C C9 0.8973(3) 0.2003(2) 0.4117(2) 0.0551(7) Uani d . 1
C C23 0.5880(3) -0.1606(2) 0.01949(19) 0.0527(7) Uani d . 1
H H23 0.5065 -0.1146 0.0507 0.063 Uiso calc R 1
C C8 0.8048(3) 0.1311(2) 0.38675(19) 0.0517(7) Uani d . 1
H H8 0.7143 0.1268 0.4353 0.062 Uiso calc R 1
C C3 0.4972(3) 0.5199(2) 0.2609(2) 0.0597(8) Uani d . 1
C C2 0.4596(3) 0.4379(2) 0.3397(2) 0.0622(8) Uani d . 1
H H2 0.3783 0.4567 0.3869 0.075 Uiso calc R 1
C C5 0.6977(3) 0.3811(2) 0.1992(2) 0.0541(7) Uani d . 1
H H5 0.7772 0.3629 0.1507 0.065 Uiso calc R 1
C C34 0.9571(4) -0.3103(3) 0.2282(2) 0.0674(9) Uani d . 1
C C29 0.7140(3) -0.1243(2) 0.3912(2) 0.0537(7) Uani d . 1
C C37 1.0424(3) -0.0926(3) 0.1927(2) 0.0654(8) Uani d . 1
H H37 1.0748 -0.0226 0.1814 0.078 Uiso calc R 1
C C30 0.7584(4) -0.2334(2) 0.3522(2) 0.0566(7) Uani d . 1
C C31 0.7090(4) -0.3377(2) 0.3807(2) 0.0706(9) Uani d . 1
H H31 0.6281 -0.3476 0.4300 0.085 Uiso calc R 1
C C12 1.0636(5) 0.3326(3) 0.4550(3) 0.0874(12) Uani d . 1
H H12 1.1187 0.3780 0.4689 0.105 Uiso calc R 1
C C10 0.8448(4) 0.2578(3) 0.4865(2) 0.0706(9) Uani d . 1
H H10 0.7510 0.2530 0.5229 0.085 Uiso calc R 1
C C25 0.6862(4) -0.3114(3) -0.0683(2) 0.0665(8) Uani d . 1
C C27 0.8453(3) -0.2117(3) -0.0329(2) 0.0739(9) Uani d . 1
H H27 0.9401 -0.2006 -0.0378 0.089 Uiso calc R 1
C C17 0.3784(4) -0.0545(3) 0.3471(2) 0.0766(10) Uani d . 1
H H17A 0.3686 -0.0478 0.4116 0.115 Uiso calc R 1
H H17B 0.3698 -0.1318 0.3454 0.115 Uiso calc R 1
H H17C 0.3023 0.0011 0.3203 0.115 Uiso calc R 1
C C14 1.0365(4) 0.2101(3) 0.3594(3) 0.0808(10) Uani d . 1
H H14 1.0753 0.1713 0.3089 0.097 Uiso calc R 1
C C13 1.1201(4) 0.2763(4) 0.3803(3) 0.0940(12) Uani d . 1
H H13 1.2135 0.2825 0.3440 0.113 Uiso calc R 1
C C11 0.9284(5) 0.3229(3) 0.5089(3) 0.0831(11) Uani d . 1
H H11 0.8918 0.3596 0.5607 0.100 Uiso calc R 1
C C32 0.7860(5) -0.4286(3) 0.3325(3) 0.0830(11) Uani d . 1
H H32 0.7550 -0.4998 0.3512 0.100 Uiso calc R 1
C C26 0.8260(4) -0.2958(3) -0.0751(3) 0.0860(11) Uani d . 1
H H26 0.9067 -0.3412 -0.1075 0.103 Uiso calc R 1
C C33 0.9037(5) -0.4166(3) 0.2597(3) 0.0861(11) Uani d . 1
H H33 0.9503 -0.4793 0.2300 0.103 Uiso calc R 1
C C36 1.1187(4) -0.1793(3) 0.1403(3) 0.0833(10) Uani d . 1
H H36 1.1999 -0.1644 0.0926 0.100 Uiso calc R 1
C C35 1.0774(4) -0.2846(3) 0.1571(3) 0.0845(11) Uani d . 1
H H35 1.1303 -0.3397 0.1207 0.101 Uiso calc R 1

loop_
_atom_site_aniso_label
_atom_site_aniso_U_11
_atom_site_aniso_U_22
_atom_site_aniso_U_33
_atom_site_aniso_U_12
_atom_site_aniso_U_13
_atom_site_aniso_U_23
Cl1 0.1059(7) 0.0439(4) 0.1351(9) 0.0062(4) -0.0465(6) -0.0028(5)
Cl2 0.1153(8) 0.1074(8) 0.1551(10) -0.0216(6) -0.0370(7) -0.0831(8)
O1 0.0768(14) 0.0599(12) 0.0485(11) -0.0347(11) -0.0094(10) -0.0030(9)
O2 0.1019(17) 0.0576(12) 0.0456(12) -0.0180(11) -0.0145(12) -0.0022(9)
N2 0.0609(14) 0.0387(11) 0.0464(13) -0.0177(10) -0.0054(11) -0.0065(9)
N1 0.0783(17) 0.0404(12) 0.0738(16) -0.0015(11) -0.0435(14) -0.0105(11)
C15 0.0549(16) 0.0339(12) 0.0444(14) -0.0091(11) -0.0159(12) -0.0038(10)
C7 0.0567(16) 0.0375(13) 0.0473(15) -0.0121(12) -0.0170(13) -0.0050(11)
C20 0.0491(15) 0.0385(13) 0.0457(15) -0.0075(12) -0.0141(12) -0.0022(11)
C6 0.0564(16) 0.0357(13) 0.0503(15) -0.0131(12) -0.0207(13) -0.0061(11)
C22 0.0522(16) 0.0493(15) 0.0480(15) -0.0113(13) -0.0116(13) -0.0105(12)
C24 0.0622(18) 0.0606(17) 0.0612(18) -0.0147(15) -0.0217(15) -0.0144(14)
C19 0.0516(15) 0.0407(13) 0.0431(14) -0.0131(11) -0.0159(12) -0.0034(11)
C21 0.0554(17) 0.0494(15) 0.0505(16) -0.0187(13) -0.0132(13) -0.0069(12)
C18 0.0614(17) 0.0486(15) 0.0519(16) -0.0198(13) -0.0114(13) -0.0098(12)
C39 0.0692(19) 0.0420(14) 0.0536(17) 0.0012(13) -0.0305(15) -0.0099(12)
C4 0.081(2) 0.0408(15) 0.0654(19) -0.0191(15) -0.0290(18) 0.0086(13)
C38 0.0612(18) 0.0423(14) 0.0514(16) -0.0013(13) -0.0232(14) -0.0059(12)
C16 0.0607(17) 0.0362(13) 0.0479(15) -0.0107(12) -0.0128(13) -0.0066(11)
C28 0.0670(18) 0.0355(13) 0.0474(15) -0.0110(12) -0.0210(13) -0.0029(11)
C1 0.0693(19) 0.0379(14) 0.0622(18) -0.0132(13) -0.0177(16) -0.0027(13)
C9 0.072(2) 0.0417(14) 0.0577(17) -0.0094(13) -0.0313(16) -0.0041(13)
C23 0.0532(17) 0.0526(15) 0.0561(16) -0.0063(13) -0.0169(13) -0.0155(13)
C8 0.0682(18) 0.0390(13) 0.0520(16) -0.0111(13) -0.0221(14) -0.0055(12)
C3 0.066(2) 0.0378(14) 0.082(2) -0.0095(13) -0.0353(18) -0.0039(14)
C2 0.0610(18) 0.0472(16) 0.080(2) -0.0084(14) -0.0171(16) -0.0132(15)
C5 0.0671(18) 0.0440(15) 0.0539(16) -0.0175(13) -0.0186(14) -0.0011(12)
C34 0.079(2) 0.0525(18) 0.079(2) 0.0094(16) -0.0411(19) -0.0228(16)
C29 0.077(2) 0.0399(14) 0.0447(16) -0.0096(13) -0.0219(15) -0.0011(12)
C37 0.0594(19) 0.0588(18) 0.073(2) -0.0011(15) -0.0200(17) -0.0062(16)
C30 0.082(2) 0.0362(14) 0.0572(17) -0.0094(13) -0.0330(16) -0.0020(12)
C31 0.100(2) 0.0431(16) 0.077(2) -0.0200(16) -0.0420(19) 0.0045(15)
C12 0.106(3) 0.070(2) 0.111(3) -0.028(2) -0.066(3) -0.008(2)
C10 0.105(3) 0.0562(17) 0.0602(19) -0.0328(17) -0.0207(18) -0.0078(15)
C25 0.074(2) 0.0631(19) 0.074(2) -0.0123(16) -0.0220(17) -0.0280(16)
C27 0.0538(19) 0.093(2) 0.088(2) -0.0225(17) -0.0032(17) -0.045(2)
C17 0.087(2) 0.071(2) 0.074(2) -0.0421(18) 0.0139(19) -0.0241(17)
C14 0.067(2) 0.086(2) 0.106(3) -0.0006(18) -0.037(2) -0.042(2)
C13 0.068(2) 0.103(3) 0.131(3) -0.017(2) -0.043(2) -0.034(3)
C11 0.132(3) 0.063(2) 0.076(2) -0.035(2) -0.038(2) -0.0168(17)
C32 0.123(3) 0.0386(17) 0.107(3) -0.0197(19) -0.067(3) -0.0030(18)
C26 0.065(2) 0.099(3) 0.110(3) -0.0075(19) -0.009(2) -0.066(2)
C33 0.112(3) 0.0479(19) 0.116(3) 0.0064(19) -0.058(3) -0.033(2)
C36 0.065(2) 0.087(3) 0.082(2) 0.0141(19) -0.0155(18) -0.015(2)
C35 0.082(3) 0.077(2) 0.091(3) 0.027(2) -0.028(2) -0.039(2)

loop_
_atom_type_symbol
_atom_type_description
_atom_type_scat_dispersion_real
_atom_type_scat_dispersion_imag
_atom_type_scat_source
C C 0.0033 0.0016 'International Tables Vol C Tables 4.2.6.8 and 6.1.1.4'
H H 0.0000 0.0000 'International Tables Vol C Tables 4.2.6.8 and 6.1.1.4'
N N 0.0061 0.0033 'International Tables Vol C Tables 4.2.6.8 and 6.1.1.4'
O O 0.0106 0.0060 'International Tables Vol C Tables 4.2.6.8 and 6.1.1.4'
Cl Cl 0.1484 0.1585 'International Tables Vol C Tables 4.2.6.8 and 6.1.1.4'

loop_
_geom_angle_atom_site_label_1
_geom_angle_atom_site_label_2
_geom_angle_atom_site_label_3
_geom_angle
C17 N2 C18 111.3(2)
C17 N2 C16 112.4(2)
C18 N2 C16 113.4(2)
C8 N1 C28 110.7(2)
C8 N1 H1N 124.7
C28 N1 H1N 124.7
C20 C15 C16 106.4(2)
C20 C15 C7 112.3(2)
C16 C15 C7 113.7(2)
C20 C15 C28 110.50(19)
C16 C15 C28 111.5(2)
C7 C15 C28 102.45(18)
C6 C7 C8 114.7(2)
C6 C7 C15 117.6(2)
C8 C7 C15 103.61(19)
C6 C7 H7 106.7
C8 C7 H7 106.7
C15 C7 H7 106.7
O1 C20 C19 121.1(2)
O1 C20 C15 122.4(2)
C19 C20 C15 116.5(2)
C5 C6 C1 117.5(2)
C5 C6 C7 119.5(2)
C1 C6 C7 122.8(2)
C27 C22 C23 117.2(2)
C27 C22 C21 118.3(3)
C23 C22 C21 124.5(2)
C25 C24 C23 119.2(3)
C25 C24 H24 120.4
C23 C24 H24 120.4
C21 C19 C18 125.2(2)
C21 C19 C20 117.0(2)
C18 C19 C20 117.8(2)
C19 C21 C22 130.3(3)
C19 C21 H21 114.9
C22 C21 H21 114.9
N2 C18 C19 113.2(2)
N2 C18 H18A 108.9
C19 C18 H18A 108.9
N2 C18 H18B 108.9
C19 C18 H18B 108.9
H18A C18 H18B 107.8
C30 C39 C34 124.0(3)
C30 C39 C38 113.1(2)
C34 C39 C38 122.9(3)
C3 C4 C5 119.6(3)
C3 C4 H4 120.2
C5 C4 H4 120.2
C37 C38 C39 118.5(3)
C37 C38 C28 132.1(2)
C39 C38 C28 109.4(2)
N2 C16 C15 107.9(2)
N2 C16 H16A 110.1
C15 C16 H16A 110.1
N2 C16 H16B 110.1
C15 C16 H16B 110.1
H16A C16 H16B 108.4
N1 C28 C38 112.1(2)
N1 C28 C29 112.1(2)
C38 C28 C29 102.2(2)
N1 C28 C15 103.73(18)
C38 C28 C15 114.5(2)
C29 C28 C15 112.6(2)
C6 C1 C2 121.5(3)
C6 C1 H1 119.2
C2 C1 H1 119.2
C10 C9 C14 117.5(3)
C10 C9 C8 121.3(3)
C14 C9 C8 121.3(3)
C24 C23 C22 121.6(3)
C24 C23 H23 119.2
C22 C23 H23 119.2
N1 C8 C9 112.6(2)
N1 C8 C7 100.4(2)
C9 C8 C7 114.1(2)
N1 C8 H8 109.8
C9 C8 H8 109.8
C7 C8 H8 109.8
C4 C3 C2 121.1(3)
C4 C3 Cl1 120.4(2)
C2 C3 Cl1 118.6(3)
C3 C2 C1 119.0(3)
C3 C2 H2 120.5
C1 C2 H2 120.5
C6 C5 C4 121.2(3)
C6 C5 H5 119.4
C4 C5 H5 119.4
C35 C34 C39 116.6(3)
C35 C34 C33 128.6(3)
C39 C34 C33 114.8(3)
O2 C29 C30 127.8(3)
O2 C29 C28 124.3(2)
C30 C29 C28 106.6(2)
C38 C37 C36 119.2(3)
C38 C37 H37 120.4
C36 C37 H37 120.4
C31 C30 C39 119.8(3)
C31 C30 C29 132.1(3)
C39 C30 C29 107.9(2)
C30 C31 C32 117.4(3)
C30 C31 H31 121.3
C32 C31 H31 121.3
C11 C12 C13 120.7(3)
C11 C12 H12 119.7
C13 C12 H12 119.7
C9 C10 C11 121.5(3)
C9 C10 H10 119.2
C11 C10 H10 119.2
C24 C25 C26 121.2(3)
C24 C25 Cl2 119.4(2)
C26 C25 Cl2 119.3(2)
C22 C27 C26 121.9(3)
C22 C27 H27 119.0
C26 C27 H27 119.0
N2 C17 H17A 109.5
N2 C17 H17B 109.5
H17A C17 H17B 109.5
N2 C17 H17C 109.5
H17A C17 H17C 109.5
H17B C17 H17C 109.5
C9 C14 C13 121.4(3)
C9 C14 H14 119.3
C13 C14 H14 119.3
C12 C13 C14 119.3(4)
C12 C13 H13 120.4
C14 C13 H13 120.4
C12 C11 C10 119.6(3)
C12 C11 H11 120.2
C10 C11 H11 120.2
C33 C32 C31 122.7(3)
C33 C32 H32 118.6
C31 C32 H32 118.6
C25 C26 C27 118.9(3)
C25 C26 H26 120.6
C27 C26 H26 120.6
C32 C33 C34 121.3(3)
C32 C33 H33 119.3
C34 C33 H33 119.3
C35 C36 C37 122.1(4)
C35 C36 H36 119.0
C37 C36 H36 119.0
C36 C35 C34 120.7(3)
C36 C35 H35 119.7
C34 C35 H35 119.7

loop_
_geom_bond_atom_site_label_1
_geom_bond_atom_site_label_2
_geom_bond_distance
Cl1 C3 1.743(3)
Cl2 C25 1.735(3)
O1 C20 1.211(3)
O2 C29 1.209(3)
N2 C17 1.447(3)
N2 C18 1.449(3)
N2 C16 1.459(3)
N1 C8 1.458(3)
N1 C28 1.463(3)
N1 H1N 0.8600
C15 C20 1.516(3)
C15 C16 1.527(4)
C15 C7 1.550(3)
C15 C28 1.608(3)
C7 C6 1.513(3)
C7 C8 1.535(3)
C7 H7 0.9800
C20 C19 1.505(3)
C6 C5 1.384(4)
C6 C1 1.386(4)
C22 C27 1.381(4)
C22 C23 1.386(4)
C22 C21 1.470(4)
C24 C25 1.360(4)
C24 C23 1.384(4)
C24 H24 0.9300
C19 C21 1.335(4)
C19 C18 1.495(4)
C21 H21 0.9300
C18 H18A 0.9700
C18 H18B 0.9700
C39 C30 1.389(4)
C39 C34 1.406(4)
C39 C38 1.407(4)
C4 C3 1.359(4)
C4 C5 1.389(4)
C4 H4 0.9300
C38 C37 1.360(4)
C38 C28 1.512(4)
C16 H16A 0.9700
C16 H16B 0.9700
C28 C29 1.575(4)
C1 C2 1.388(4)
C1 H1 0.9300
C9 C10 1.376(4)
C9 C14 1.378(4)
C9 C8 1.510(4)
C23 H23 0.9300
C8 H8 0.9800
C3 C2 1.369(4)
C2 H2 0.9300
C5 H5 0.9300
C34 C35 1.391(5)
C34 C33 1.421(5)
C29 C30 1.491(4)
C37 C36 1.405(5)
C37 H37 0.9300
C30 C31 1.380(4)
C31 C32 1.409(5)
C31 H31 0.9300
C12 C11 1.354(5)
C12 C13 1.367(5)
C12 H12 0.9300
C10 C11 1.386(5)
C10 H10 0.9300
C25 C26 1.369(4)
C27 C26 1.381(4)
C27 H27 0.9300
C17 H17A 0.9600
C17 H17B 0.9600
C17 H17C 0.9600
C14 C13 1.385(5)
C14 H14 0.9300
C13 H13 0.9300
C11 H11 0.9300
C32 C33 1.358(5)
C32 H32 0.9300
C26 H26 0.9300
C33 H33 0.9300
C36 C35 1.364(5)
C36 H36 0.9300
C35 H35 0.9300

loop_
_geom_hbond_atom_site_label_D
_geom_hbond_atom_site_label_H
_geom_hbond_atom_site_label_A
_geom_hbond_site_symmetry_A
_geom_hbond_distance_DH
_geom_hbond_distance_HA
_geom_hbond_distance_DA
_geom_hbond_angle_DHA
C7 H7 O1 . 0.98 2.41 2.789(3) 102
C21 H21 O1 . 0.93 2.46 2.810(4) 102
C27 H27 O1 2_755 0.93 2.47 3.358(4) 160
C16 H16A O2 2_656 0.97 2.56 3.491(3) 161
C32 H32 Cg 1_545 0.93 2.83 3.498(5) 129

loop_
_geom_torsion_atom_site_label_1
_geom_torsion_atom_site_label_2
_geom_torsion_atom_site_label_3
_geom_torsion_atom_site_label_4
_geom_torsion
C20 C15 C7 C6 82.7(3)
C16 C15 C7 C6 -38.3(3)
C28 C15 C7 C6 -158.8(2)
C20 C15 C7 C8 -149.5(2)
C16 C15 C7 C8 89.5(2)
C28 C15 C7 C8 -30.9(2)
C16 C15 C20 O1 133.2(2)
C7 C15 C20 O1 8.1(3)
C28 C15 C20 O1 -105.6(3)
C16 C15 C20 C19 -45.8(3)
C7 C15 C20 C19 -170.8(2)
C28 C15 C20 C19 75.4(3)
C8 C7 C6 C5 134.4(3)
C15 C7 C6 C5 -103.3(3)
C8 C7 C6 C1 -41.9(3)
C15 C7 C6 C1 80.4(3)
O1 C20 C19 C21 32.7(4)
C15 C20 C19 C21 -148.3(2)
O1 C20 C19 C18 -149.9(2)
C15 C20 C19 C18 29.0(3)
C18 C19 C21 C22 0.3(4)
C20 C19 C21 C22 177.4(2)
C27 C22 C21 C19 -152.9(3)
C23 C22 C21 C19 28.5(4)
C17 N2 C18 C19 176.1(2)
C16 N2 C18 C19 48.2(3)
C21 C19 C18 N2 149.3(2)
C20 C19 C18 N2 -27.8(3)
C30 C39 C38 C37 176.3(2)
C34 C39 C38 C37 -1.0(4)
C30 C39 C38 C28 -4.5(3)
C34 C39 C38 C28 178.3(2)
C17 N2 C16 C15 164.1(2)
C18 N2 C16 C15 -68.6(3)
C20 C15 C16 N2 64.1(2)
C7 C15 C16 N2 -171.7(2)
C28 C15 C16 N2 -56.5(3)
C8 N1 C28 C38 144.7(2)
C8 N1 C28 C29 -101.1(2)
C8 N1 C28 C15 20.6(3)
C37 C38 C28 N1 -52.6(4)
C39 C38 C28 N1 128.3(2)
C37 C38 C28 C29 -172.8(3)
C39 C38 C28 C29 8.1(3)
C37 C38 C28 C15 65.2(4)
C39 C38 C28 C15 -113.9(2)
C20 C15 C28 N1 127.4(2)
C16 C15 C28 N1 -114.5(2)
C7 C15 C28 N1 7.5(3)
C20 C15 C28 C38 4.9(3)
C16 C15 C28 C38 123.0(2)
C7 C15 C28 C38 -115.0(2)
C20 C15 C28 C29 -111.2(2)
C16 C15 C28 C29 6.9(3)
C7 C15 C28 C29 128.9(2)
C5 C6 C1 C2 -0.8(4)
C7 C6 C1 C2 175.6(2)
C25 C24 C23 C22 -0.1(4)
C27 C22 C23 C24 1.6(4)
C21 C22 C23 C24 -179.8(3)
C28 N1 C8 C9 -162.0(2)
C28 N1 C8 C7 -40.3(3)
C10 C9 C8 N1 -130.0(3)
C14 C9 C8 N1 51.3(4)
C10 C9 C8 C7 116.4(3)
C14 C9 C8 C7 -62.3(4)
C6 C7 C8 N1 172.6(2)
C15 C7 C8 N1 43.1(3)
C6 C7 C8 C9 -66.7(3)
C15 C7 C8 C9 163.7(2)
C5 C4 C3 C2 -1.1(4)
C5 C4 C3 Cl1 178.5(2)
C4 C3 C2 C1 1.5(4)
Cl1 C3 C2 C1 -178.2(2)
C6 C1 C2 C3 -0.5(4)
C1 C6 C5 C4 1.1(4)
C7 C6 C5 C4 -175.4(2)
C3 C4 C5 C6 -0.2(4)
C30 C39 C34 C35 -178.6(3)
C38 C39 C34 C35 -1.7(4)
C30 C39 C34 C33 -0.3(4)
C38 C39 C34 C33 176.6(3)
N1 C28 C29 O2 39.2(4)
C38 C28 C29 O2 159.4(3)
C15 C28 C29 O2 -77.3(3)
N1 C28 C29 C30 -129.1(2)
C38 C28 C29 C30 -8.8(3)
C15 C28 C29 C30 114.4(2)
C39 C38 C37 C36 3.0(4)
C28 C38 C37 C36 -176.1(3)
C34 C39 C30 C31 0.1(4)
C38 C39 C30 C31 -177.1(3)
C34 C39 C30 C29 175.6(2)
C38 C39 C30 C29 -1.6(3)
O2 C29 C30 C31 13.8(5)
C28 C29 C30 C31 -178.5(3)
O2 C29 C30 C39 -161.0(3)
C28 C29 C30 C39 6.7(3)
C39 C30 C31 C32 0.4(4)
C29 C30 C31 C32 -173.8(3)
C14 C9 C10 C11 -0.2(5)
C8 C9 C10 C11 -179.0(3)
C23 C24 C25 C26 -1.4(5)
C23 C24 C25 Cl2 -179.9(2)
C23 C22 C27 C26 -1.8(5)
C21 C22 C27 C26 179.6(3)
C10 C9 C14 C13 -0.7(5)
C8 C9 C14 C13 178.0(3)
C11 C12 C13 C14 0.8(6)
C9 C14 C13 C12 0.5(6)
C13 C12 C11 C10 -1.8(6)
C9 C10 C11 C12 1.5(5)
C30 C31 C32 C33 -0.6(5)
C24 C25 C26 C27 1.2(6)
Cl2 C25 C26 C27 179.8(3)
C22 C27 C26 C25 0.4(6)
C31 C32 C33 C34 0.4(5)
C35 C34 C33 C32 178.2(3)
C39 C34 C33 C32 0.1(5)
C38 C37 C36 C35 -2.4(5)
C37 C36 C35 C34 -0.4(5)
C39 C34 C35 C36 2.3(5)
C33 C34 C35 C36 -175.7(3)
